data_2018983
loop_
_publ_author_name
'Wu, Xiang-Wen'
'Xin, Meng-Meng'
'Ma, Jian-Ping'
'Wu, Zhen-Hua'
'Dong, Yu-Bin'

_publ_section_title
;
 The coordination chemistry of two symmetric double-armed
 oxadiazole-bridged organic ligands with copper salts
;
_journal_coeditor_code OV3026
_journal_issue 6
_journal_name_full 'Acta Crystallographica Section C'
_journal_page_first 601
_journal_page_last 605
_journal_paper_doi 10.1107/S0108270113010913
_journal_volume 69
_journal_year 2013
_chemical_formula_iupac '[Cu4 I4 (C2 H3 N)2 (C28 H20 N4 O5)2]'
_chemical_formula_moiety 'C60 H46 Cu4 I4 N10 O10'
_chemical_formula_sum 'C60 H46 Cu4 I4 N10 O10'
_chemical_formula_weight 1828.82
_chemical_name_systematic
;Diacetonitriledi-\m~3~-iodido-di-\m~2~-iodido-bis(4-methyl-{5-[5-methyl-2-(pyridin-4-ylcarbonyloxy)phenyl]-1,3,4-oxadiazol-2-yl}phenyl
pyridine-4-carboxylate)tetracopper(I)
;
_space_group_IT_number 2
_symmetry_cell_setting triclinic
_symmetry_space_group_name_Hall '-P 1'
_symmetry_space_group_name_H-M 'P -1'
_atom_sites_solution_hydrogens geom
_atom_sites_solution_primary direct
_atom_sites_solution_secondary difmap
_audit_creation_method SHELXL97
_cell_angle_alpha 96.709(4)
_cell_angle_beta 102.843(4)
_cell_angle_gamma 108.464(4)
_cell_formula_units_Z 1
_cell_length_a 9.260(2)
_cell_length_b 12.597(3)
_cell_length_c 15.623(4)
_cell_measurement_reflns_used 2048
_cell_measurement_temperature 298(2)
_cell_measurement_theta_max 22.504
_cell_measurement_theta_min 2.412
_cell_volume 1650.4(7)
_computing_cell_refinement 'SAINT (Bruker, 2003)'
_computing_data_collection 'SMART (Bruker, 2003)'
_computing_data_reduction 'SAINT (Bruker, 2003)'
_computing_molecular_graphics
;
SHELXTL (Sheldrick, 2008), POV-ray (Cason, 2003) and DIAMOND
(Brandenburg, 2009)
;
_computing_publication_material 'SHELXTL (Sheldrick, 2008)'
_computing_structure_refinement 'SHELXL97 (Sheldrick, 2008)'
_computing_structure_solution 'SHELXS97 (Sheldrick, 2008)'
_diffrn_ambient_temperature 298(2)
_diffrn_measured_fraction_theta_full 0.983
_diffrn_measured_fraction_theta_max 0.983
_diffrn_measurement_device_type 'Bruker SMART CCD area-detector'
_diffrn_measurement_method '\f and \w'
_diffrn_radiation_monochromator graphite
_diffrn_radiation_source 'fine-focus sealed tube'
_diffrn_radiation_type MoK\a
_diffrn_radiation_wavelength 0.71073
_diffrn_reflns_av_R_equivalents 0.0252
_diffrn_reflns_av_sigmaI/netI 0.0570
_diffrn_reflns_limit_h_max 10
_diffrn_reflns_limit_h_min -11
_diffrn_reflns_limit_k_max 14
_diffrn_reflns_limit_k_min -11
_diffrn_reflns_limit_l_max 18
_diffrn_reflns_limit_l_min -16
_diffrn_reflns_number 8387
_diffrn_reflns_theta_full 25.01
_diffrn_reflns_theta_max 25.01
_diffrn_reflns_theta_min 1.74
_exptl_absorpt_coefficient_mu 3.204
_exptl_absorpt_correction_T_max 0.8562
_exptl_absorpt_correction_T_min 0.6119
_exptl_absorpt_correction_type multi-scan
_exptl_absorpt_process_details '(SADABS; Bruker, 2003)'
_exptl_crystal_colour yellow
_exptl_crystal_density_diffrn 1.840
_exptl_crystal_density_method 'not measured'
_exptl_crystal_description plate
_exptl_crystal_F_000 884
_exptl_crystal_size_max 0.17
_exptl_crystal_size_mid 0.11
_exptl_crystal_size_min 0.05
_refine_diff_density_max 0.817
_refine_diff_density_min -0.442
_refine_ls_extinction_method none
_refine_ls_goodness_of_fit_ref 0.983
_refine_ls_hydrogen_treatment constr
_refine_ls_matrix_type full
_refine_ls_number_parameters 400
_refine_ls_number_reflns 5713
_refine_ls_number_restraints 0
_refine_ls_restrained_S_all 0.983
_refine_ls_R_factor_all 0.0670
_refine_ls_R_factor_gt 0.0453
_refine_ls_shift/su_max 0.001
_refine_ls_shift/su_mean 0.000
_refine_ls_structure_factor_coef Fsqd
_refine_ls_weighting_details 'calc w = 1/[\s^2^(Fo^2^)+(0.0458P)^2^+0.0000P] where P=(Fo^2^+2Fc^2^)/3'
_refine_ls_weighting_scheme calc
_refine_ls_wR_factor_gt 0.0943
_refine_ls_wR_factor_ref 0.1038
_reflns_number_gt 4168
_reflns_number_total 5713
_reflns_threshold_expression I>2\s(I)
_cod_data_source_file ov3026.cif
_cod_data_source_block II
_cod_original_cell_volume 1650.6(7)
_cod_database_code 2018983
_cod_database_fobs_code 2018983

loop_
_symmetry_equiv_pos_as_xyz
'x, y, z'
'-x, -y, -z'

loop_
_atom_site_type_symbol
_atom_site_label
_atom_site_fract_x
_atom_site_fract_y
_atom_site_fract_z
_atom_site_U_iso_or_equiv
_atom_site_adp_type
_atom_site_calc_flag
_atom_site_refinement_flags
_atom_site_occupancy
_atom_site_symmetry_multiplicity
C C1 0.9617(8) 0.6776(6) 0.0882(5) 0.073(2) Uani d . 1 1
H H1 0.9583 0.6166 0.0471 0.087 Uiso calc R 1 1
C C2 1.1085(7) 0.7516(6) 0.1438(5) 0.078(2) Uani d . 1 1
H H2 1.2007 0.7381 0.1412 0.094 Uiso calc R 1 1
C C3 1.1151(6) 0.8435(5) 0.2013(4) 0.0435(15) Uani d . 1 1
C C4 0.9796(7) 0.8580(6) 0.2062(4) 0.0582(18) Uani d . 1 1
H H4 0.9807 0.9197 0.2457 0.070 Uiso calc R 1 1
C C5 0.8375(7) 0.7788(6) 0.1509(4) 0.064(2) Uani d . 1 1
H H5 0.7438 0.7882 0.1557 0.077 Uiso calc R 1 1
C C6 1.2743(6) 0.9201(5) 0.2605(4) 0.0441(15) Uani d . 1 1
C C7 1.4026(6) 1.0930(5) 0.3665(4) 0.0382(14) Uani d . 1 1
C C8 1.5275(7) 1.1676(5) 0.3451(4) 0.0442(15) Uani d . 1 1
H H8 1.5261 1.1689 0.2855 0.053 Uiso calc R 1 1
C C9 1.6555(7) 1.2409(5) 0.4137(4) 0.0475(15) Uani d . 1 1
H H9 1.7414 1.2903 0.3996 0.057 Uiso calc R 1 1
C C10 1.6583(6) 1.2422(5) 0.5023(4) 0.0439(15) Uani d . 1 1
C C11 1.7980(7) 1.3248(5) 0.5778(4) 0.0622(19) Uani d . 1 1
H H11A 1.8506 1.2824 0.6118 0.093 Uiso calc R 1 1
H H11B 1.7603 1.3683 0.6162 0.093 Uiso calc R 1 1
H H11C 1.8709 1.3755 0.5527 0.093 Uiso calc R 1 1
C C12 1.5301(6) 1.1664(5) 0.5217(4) 0.0404(14) Uani d . 1 1
H H12 1.5307 1.1666 0.5813 0.049 Uiso calc R 1 1
C C13 1.4007(6) 1.0902(5) 0.4548(4) 0.0387(14) Uani d . 1 1
C C14 1.2701(6) 1.0114(5) 0.4782(4) 0.0382(14) Uani d . 1 1
C C15 1.1444(6) 0.9331(5) 0.5667(4) 0.0378(13) Uani d . 1 1
C C16 1.1188(6) 0.9110(5) 0.6532(3) 0.0378(13) Uani d . 1 1
C C17 1.2406(7) 0.9653(5) 0.7316(4) 0.0468(15) Uani d . 1 1
H H17 1.3358 1.0170 0.7287 0.056 Uiso calc R 1 1
C C18 1.2214(8) 0.9433(6) 0.8139(4) 0.0563(17) Uani d . 1 1
C C19 1.3567(9) 0.9998(8) 0.8978(5) 0.099(3) Uani d . 1 1
H H19A 1.3155 1.0043 0.9488 0.148 Uiso calc R 1 1
H H19B 1.4162 1.0754 0.8926 0.148 Uiso calc R 1 1
H H19C 1.4246 0.9556 0.9053 0.148 Uiso calc R 1 1
C C20 1.0785(8) 0.8694(6) 0.8174(4) 0.064(2) Uani d . 1 1
H H20 1.0638 0.8554 0.8725 0.077 Uiso calc R 1 1
C C21 0.9559(7) 0.8154(5) 0.7402(4) 0.0552(18) Uani d . 1 1
H H21 0.8596 0.7657 0.7435 0.066 Uiso calc R 1 1
C C22 0.9775(6) 0.8356(5) 0.6590(4) 0.0398(14) Uani d . 1 1
C C23 0.8430(7) 0.6764(5) 0.5428(4) 0.0487(16) Uani d . 1 1
C C24 0.7189(7) 0.6311(5) 0.4547(4) 0.0427(14) Uani d . 1 1
C C25 0.6337(8) 0.5165(6) 0.4302(4) 0.066(2) Uani d . 1 1
H H25 0.6510 0.4679 0.4685 0.080 Uiso calc R 1 1
C C26 0.5222(9) 0.4739(6) 0.3484(4) 0.072(2) Uani d . 1 1
H H26 0.4646 0.3958 0.3328 0.087 Uiso calc R 1 1
C C27 0.5750(7) 0.6496(5) 0.3157(4) 0.0566(18) Uani d . 1 1
H H27 0.5554 0.6968 0.2766 0.068 Uiso calc R 1 1
C C28 0.6887(7) 0.6984(6) 0.3972(4) 0.0575(18) Uani d . 1 1
H H28 0.7437 0.7768 0.4121 0.069 Uiso calc R 1 1
C C29 -0.0016(9) 0.4369(7) 0.1978(5) 0.070(2) Uani d . 1 1
C C30 -0.1524(9) 0.4270(9) 0.2189(6) 0.124(4) Uani d . 1 1
H H30A -0.1345 0.4428 0.2828 0.185 Uiso calc R 1 1
H H30B -0.2273 0.3510 0.1943 0.185 Uiso calc R 1 1
H H30C -0.1935 0.4808 0.1935 0.185 Uiso calc R 1 1
Cu Cu1 0.61992(8) 0.59952(7) -0.00532(5) 0.0504(2) Uani d . 1 1
Cu Cu2 0.32599(9) 0.46142(7) 0.16747(5) 0.0577(2) Uani d . 1 1
I I1 0.63518(5) 0.73364(4) -0.12381(3) 0.05890(16) Uani d . 1 1
I I2 0.37871(5) 0.60721(3) 0.05724(3) 0.04790(14) Uani d . 1 1
N N1 0.8283(5) 0.6913(4) 0.0923(3) 0.0485(13) Uani d . 1 1
N N2 1.1401(5) 0.9364(4) 0.4280(3) 0.0483(13) Uani d . 1 1
N N3 1.0559(5) 0.8835(4) 0.4861(3) 0.0503(13) Uani d . 1 1
N N4 0.4931(6) 0.5385(4) 0.2911(3) 0.0515(14) Uani d . 1 1
N N5 0.1113(7) 0.4465(5) 0.1829(4) 0.0656(16) Uani d . 1 1
O O1 1.2817(4) 1.0159(3) 0.5673(2) 0.0382(9) Uani d . 1 1
O O2 0.9247(6) 0.6263(4) 0.5744(3) 0.0799(16) Uani d . 1 1
O O3 0.8535(4) 0.7809(3) 0.5805(2) 0.0404(9) Uani d . 1 1
O O4 1.2693(4) 1.0209(3) 0.2971(2) 0.0442(10) Uani d . 1 1
O O5 1.3878(5) 0.8942(4) 0.2758(3) 0.0699(14) Uani d . 1 1

loop_
_atom_site_aniso_label
_atom_site_aniso_U_11
_atom_site_aniso_U_22
_atom_site_aniso_U_33
_atom_site_aniso_U_12
_atom_site_aniso_U_13
_atom_site_aniso_U_23
C1 0.051(4) 0.079(5) 0.070(5) 0.024(4) 0.003(4) -0.031(4)
C2 0.029(3) 0.086(5) 0.093(5) 0.023(3) -0.007(3) -0.041(5)
C3 0.032(3) 0.053(4) 0.038(3) 0.014(3) 0.002(3) 0.001(3)
C4 0.043(4) 0.062(4) 0.056(4) 0.019(3) 0.002(3) -0.020(3)
C5 0.033(3) 0.082(5) 0.061(4) 0.015(3) 0.005(3) -0.021(4)
C6 0.027(3) 0.055(4) 0.045(4) 0.013(3) 0.006(3) 0.000(3)
C7 0.036(3) 0.034(3) 0.040(3) 0.013(3) 0.000(3) 0.009(3)
C8 0.044(3) 0.038(3) 0.047(4) 0.013(3) 0.009(3) 0.008(3)
C9 0.039(3) 0.040(4) 0.062(4) 0.009(3) 0.018(3) 0.011(3)
C10 0.031(3) 0.033(3) 0.058(4) 0.008(3) 0.005(3) -0.002(3)
C11 0.053(4) 0.046(4) 0.068(4) 0.003(3) 0.010(3) -0.008(4)
C12 0.040(3) 0.036(3) 0.038(3) 0.010(3) 0.005(3) 0.000(3)
C13 0.034(3) 0.035(3) 0.044(3) 0.012(3) 0.005(3) 0.005(3)
C14 0.035(3) 0.037(3) 0.038(3) 0.010(3) 0.006(3) 0.004(3)
C15 0.031(3) 0.035(3) 0.043(3) 0.011(3) 0.004(3) 0.003(3)
C16 0.038(3) 0.033(3) 0.037(3) 0.010(3) 0.007(3) 0.001(3)
C17 0.037(3) 0.054(4) 0.042(3) 0.013(3) 0.006(3) 0.002(3)
C18 0.055(4) 0.063(4) 0.039(4) 0.016(3) 0.003(3) 0.000(3)
C19 0.082(6) 0.129(8) 0.051(5) 0.019(5) -0.014(4) 0.005(5)
C20 0.077(5) 0.074(5) 0.037(4) 0.021(4) 0.015(3) 0.015(4)
C21 0.052(4) 0.058(4) 0.043(4) 0.003(3) 0.012(3) 0.010(3)
C22 0.038(3) 0.042(4) 0.036(3) 0.014(3) 0.006(3) 0.002(3)
C23 0.047(4) 0.042(4) 0.046(4) 0.010(3) 0.004(3) 0.005(3)
C24 0.044(3) 0.037(3) 0.041(3) 0.015(3) 0.005(3) -0.003(3)
C25 0.078(5) 0.039(4) 0.059(4) 0.006(4) -0.004(4) 0.009(3)
C26 0.087(5) 0.045(4) 0.049(4) -0.005(4) -0.002(4) -0.004(4)
C27 0.058(4) 0.047(4) 0.050(4) 0.012(3) -0.003(3) 0.008(3)
C28 0.057(4) 0.047(4) 0.052(4) 0.009(3) 0.000(3) 0.003(3)
C29 0.055(5) 0.089(6) 0.068(5) 0.018(4) 0.023(4) 0.025(4)
C30 0.061(5) 0.207(12) 0.120(8) 0.048(6) 0.047(5) 0.056(8)
Cu1 0.0402(4) 0.0557(5) 0.0432(4) 0.0094(4) 0.0046(3) -0.0016(4)
Cu2 0.0468(5) 0.0644(6) 0.0478(5) 0.0077(4) 0.0079(4) 0.0015(4)
I1 0.0690(3) 0.0581(3) 0.0483(3) 0.0177(2) 0.0198(2) 0.0121(2)
I2 0.0453(2) 0.0494(3) 0.0498(3) 0.01617(19) 0.01843(18) 0.0049(2)
N1 0.035(3) 0.058(3) 0.042(3) 0.014(2) 0.002(2) -0.004(3)
N2 0.039(3) 0.052(3) 0.036(3) -0.001(2) 0.005(2) 0.005(2)
N3 0.033(3) 0.057(3) 0.042(3) 0.001(2) 0.000(2) 0.001(3)
N4 0.051(3) 0.046(3) 0.040(3) 0.004(3) 0.001(2) 0.003(3)
N5 0.049(4) 0.081(4) 0.067(4) 0.017(3) 0.026(3) 0.014(3)
O1 0.031(2) 0.034(2) 0.034(2) 0.0001(17) -0.0004(16) -0.0024(17)
O2 0.085(4) 0.057(3) 0.072(3) 0.030(3) -0.024(3) -0.010(3)
O3 0.035(2) 0.039(2) 0.037(2) 0.0073(18) 0.0021(17) 0.0012(19)
O4 0.035(2) 0.049(3) 0.040(2) 0.0107(19) 0.0014(17) 0.004(2)
O5 0.038(3) 0.069(3) 0.084(3) 0.021(2) -0.004(2) -0.019(3)

loop_
_atom_type_symbol
_atom_type_description
_atom_type_scat_dispersion_real
_atom_type_scat_dispersion_imag
_atom_type_scat_source
C C 0.0033 0.0016 'International Tables Vol C Tables 4.2.6.8 and 6.1.1.4'
H H 0.0000 0.0000 'International Tables Vol C Tables 4.2.6.8 and 6.1.1.4'
N N 0.0061 0.0033 'International Tables Vol C Tables 4.2.6.8 and 6.1.1.4'
O O 0.0106 0.0060 'International Tables Vol C Tables 4.2.6.8 and 6.1.1.4'
Cu Cu 0.3201 1.2651 'International Tables Vol C Tables 4.2.6.8 and 6.1.1.4'
I I -0.4742 1.8119 'International Tables Vol C Tables 4.2.6.8 and 6.1.1.4'

loop_
_geom_angle_atom_site_label_1
_geom_angle_atom_site_label_2
_geom_angle_atom_site_label_3
_geom_angle_site_symmetry_1
_geom_angle_site_symmetry_3
_geom_angle
N1 C1 C2 . . 122.1(6)
N1 C1 H1 . . 118.9
C2 C1 H1 . . 118.9
C3 C2 C1 . . 119.3(6)
C3 C2 H2 . . 120.3
C1 C2 H2 . . 120.3
C4 C3 C2 . . 118.9(5)
C4 C3 C6 . . 123.2(6)
C2 C3 C6 . . 117.8(6)
C3 C4 C5 . . 118.6(6)
C3 C4 H4 . . 120.7
C5 C4 H4 . . 120.7
N1 C5 C4 . . 123.6(6)
N1 C5 H5 . . 118.2
C4 C5 H5 . . 118.2
O5 C6 O4 . . 124.4(5)
O5 C6 C3 . . 124.5(6)
O4 C6 C3 . . 111.1(5)
C8 C7 C13 . . 121.8(5)
C8 C7 O4 . . 119.3(5)
C13 C7 O4 . . 118.9(5)
C7 C8 C9 . . 118.9(6)
C7 C8 H8 . . 120.5
C9 C8 H8 . . 120.5
C10 C9 C8 . . 121.4(6)
C10 C9 H9 . . 119.3
C8 C9 H9 . . 119.3
C9 C10 C12 . . 118.3(5)
C9 C10 C11 . . 121.3(5)
C12 C10 C11 . . 120.4(6)
C10 C11 H11A . . 109.5
C10 C11 H11B . . 109.5
H11A C11 H11B . . 109.5
C10 C11 H11C . . 109.5
H11A C11 H11C . . 109.5
H11B C11 H11C . . 109.5
C10 C12 C13 . . 122.0(5)
C10 C12 H12 . . 119.0
C13 C12 H12 . . 119.0
C7 C13 C12 . . 117.6(5)
C7 C13 C14 . . 122.2(5)
C12 C13 C14 . . 120.2(5)
N2 C14 O1 . . 112.6(5)
N2 C14 C13 . . 130.3(5)
O1 C14 C13 . . 117.1(4)
N3 C15 O1 . . 112.3(5)
N3 C15 C16 . . 129.8(5)
O1 C15 C16 . . 117.9(4)
C22 C16 C17 . . 118.8(5)
C22 C16 C15 . . 121.6(5)
C17 C16 C15 . . 119.6(5)
C18 C17 C16 . . 120.8(6)
C18 C17 H17 . . 119.6
C16 C17 H17 . . 119.6
C20 C18 C17 . . 118.8(5)
C20 C18 C19 . . 121.2(6)
C17 C18 C19 . . 119.9(6)
C18 C19 H19A . . 109.5
C18 C19 H19B . . 109.5
H19A C19 H19B . . 109.5
C18 C19 H19C . . 109.5
H19A C19 H19C . . 109.5
H19B C19 H19C . . 109.5
C18 C20 C21 . . 121.2(6)
C18 C20 H20 . . 119.4
C21 C20 H20 . . 119.4
C22 C21 C20 . . 119.5(6)
C22 C21 H21 . . 120.2
C20 C21 H21 . . 120.2
C21 C22 C16 . . 120.8(5)
C21 C22 O3 . . 119.7(5)
C16 C22 O3 . . 119.4(5)
O2 C23 O3 . . 124.3(5)
O2 C23 C24 . . 123.9(6)
O3 C23 C24 . . 111.8(6)
C28 C24 C25 . . 118.2(5)
C28 C24 C23 . . 122.8(5)
C25 C24 C23 . . 119.0(6)
C24 C25 C26 . . 119.4(6)
C24 C25 H25 . . 120.3
C26 C25 H25 . . 120.3
N4 C26 C25 . . 123.0(6)
N4 C26 H26 . . 118.5
C25 C26 H26 . . 118.5
N4 C27 C28 . . 122.9(6)
N4 C27 H27 . . 118.6
C28 C27 H27 . . 118.6
C24 C28 C27 . . 119.4(6)
C24 C28 H28 . . 120.3
C27 C28 H28 . . 120.3
N5 C29 C30 . . 178.6(10)
C29 C30 H30A . . 109.5
C29 C30 H30B . . 109.5
H30A C30 H30B . . 109.5
C29 C30 H30C . . 109.5
H30A C30 H30C . . 109.5
H30B C30 H30C . . 109.5
N1 Cu1 I2 . 2_665 108.43(15)
N1 Cu1 I1 . . 100.39(14)
I2 Cu1 I1 2_665 . 116.89(3)
N1 Cu1 I2 . . 108.77(15)
I2 Cu1 I2 2_665 . 115.49(3)
I1 Cu1 I2 . . 105.64(3)
N1 Cu1 Cu2 . 2_665 111.69(15)
I2 Cu1 Cu2 2_665 2_665 59.19(3)
I1 Cu1 Cu2 . 2_665 58.17(3)
I2 Cu1 Cu2 . 2_665 138.45(3)
N1 Cu1 Cu1 . 2_665 126.70(15)
I2 Cu1 Cu1 2_665 2_665 57.96(3)
I1 Cu1 Cu1 . 2_665 132.53(4)
I2 Cu1 Cu1 . 2_665 57.53(3)
Cu2 Cu1 Cu1 2_665 2_665 102.95(4)
N5 Cu2 N4 . . 108.2(2)
N5 Cu2 I1 . 2_665 114.74(18)
N4 Cu2 I1 . 2_665 104.17(16)
N5 Cu2 I2 . . 105.38(17)
N4 Cu2 I2 . . 107.49(15)
I1 Cu2 I2 2_665 . 116.48(4)
N5 Cu2 Cu1 . 2_665 123.96(16)
N4 Cu2 Cu1 . 2_665 127.77(15)
I1 Cu2 Cu1 2_665 2_665 58.75(3)
I2 Cu2 Cu1 . 2_665 58.19(3)
Cu2 I1 Cu1 2_665 . 63.08(3)
Cu1 I2 Cu1 2_665 . 64.51(3)
Cu1 I2 Cu2 2_665 . 62.61(3)
Cu1 I2 Cu2 . . 110.35(3)
C1 N1 C5 . . 117.3(5)
C1 N1 Cu1 . . 120.8(4)
C5 N1 Cu1 . . 120.8(4)
C14 N2 N3 . . 106.5(4)
C15 N3 N2 . . 105.8(4)
C26 N4 C27 . . 117.2(5)
C26 N4 Cu2 . . 118.9(4)
C27 N4 Cu2 . . 123.9(4)
C29 N5 Cu2 . . 174.4(6)
C15 O1 C14 . . 102.8(4)
C23 O3 C22 . . 116.1(5)
C6 O4 C7 . . 117.1(4)

loop_
_geom_bond_atom_site_label_1
_geom_bond_atom_site_label_2
_geom_bond_site_symmetry_2
_geom_bond_distance
_geom_bond_publ_flag
C1 N1 . 1.315(8) ?
C1 C2 . 1.398(8) ?
C1 H1 . 0.9300 ?
C2 C3 . 1.356(8) ?
C2 H2 . 0.9300 ?
C3 C4 . 1.341(8) ?
C3 C6 . 1.499(7) ?
C4 C5 . 1.390(8) ?
C4 H4 . 0.9300 ?
C5 N1 . 1.316(8) ?
C5 H5 . 0.9300 ?
C6 O5 . 1.179(7) ?
C6 O4 . 1.348(7) ?
C7 C8 . 1.375(7) ?
C7 C13 . 1.389(7) ?
C7 O4 . 1.410(6) ?
C8 C9 . 1.384(8) ?
C8 H8 . 0.9300 ?
C9 C10 . 1.378(8) ?
C9 H9 . 0.9300 ?
C10 C12 . 1.386(7) ?
C10 C11 . 1.525(7) ?
C11 H11A . 0.9600 ?
C11 H11B . 0.9600 ?
C11 H11C . 0.9600 ?
C12 C13 . 1.389(7) ?
C12 H12 . 0.9300 ?
C13 C14 . 1.450(7) ?
C14 N2 . 1.282(6) ?
C14 O1 . 1.365(6) ?
C15 N3 . 1.297(6) ?
C15 O1 . 1.363(6) ?
C15 C16 . 1.465(7) ?
C16 C22 . 1.382(7) ?
C16 C17 . 1.394(7) ?
C17 C18 . 1.384(8) ?
C17 H17 . 0.9300 ?
C18 C20 . 1.372(9) ?
C18 C19 . 1.510(8) ?
C19 H19A . 0.9600 ?
C19 H19B . 0.9600 ?
C19 H19C . 0.9600 ?
C20 C21 . 1.385(8) ?
C20 H20 . 0.9300 ?
C21 C22 . 1.368(8) ?
C21 H21 . 0.9300 ?
C22 O3 . 1.404(6) ?
C23 O2 . 1.193(7) ?
C23 O3 . 1.342(7) ?
C23 C24 . 1.496(8) ?
C24 C28 . 1.348(8) ?
C24 C25 . 1.367(8) ?
C25 C26 . 1.374(8) ?
C25 H25 . 0.9300 ?
C26 N4 . 1.319(8) ?
C26 H26 . 0.9300 ?
C27 N4 . 1.324(7) ?
C27 C28 . 1.385(8) ?
C27 H27 . 0.9300 ?
C28 H28 . 0.9300 ?
C29 N5 . 1.095(8) ?
C29 C30 . 1.476(11) ?
C30 H30A . 0.9600 ?
C30 H30B . 0.9600 ?
C30 H30C . 0.9600 ?
Cu1 N1 . 2.062(4) y
Cu1 I2 2_665 2.6406(11) y
Cu1 I1 . 2.6452(10) y
Cu1 I2 . 2.6532(10) y
Cu1 Cu2 2_665 2.7589(13) ?
Cu1 Cu1 2_665 2.8252(16) ?
Cu2 N5 . 2.007(6) y
Cu2 N4 . 2.085(5) y
Cu2 I1 2_665 2.6287(12) y
Cu2 I2 . 2.6688(10) y
Cu2 Cu1 2_665 2.7589(13) ?
I1 Cu2 2_665 2.6287(12) ?
I2 Cu1 2_665 2.6406(11) ?
N2 N3 . 1.415(6) ?

loop_
_geom_torsion_atom_site_label_1
_geom_torsion_atom_site_label_2
_geom_torsion_atom_site_label_3
_geom_torsion_atom_site_label_4
_geom_torsion_site_symmetry_1
_geom_torsion_site_symmetry_4
_geom_torsion
N1 C1 C2 C3 . . -2.7(12)
C1 C2 C3 C4 . . 2.9(11)
C6 C3 C4 C5 . . -177.1(6)
C4 C3 C6 O5 . . 158.3(7)
C2 C3 C6 O5 . . -18.0(10)
C4 C3 C6 O4 . . -19.1(8)
C2 C3 C6 O4 . . 164.7(6)
O4 C7 C8 C9 . . 177.8(5)
O4 C7 C13 C12 . . -176.7(5)
O4 C7 C13 C14 . . 3.4(8)
N3 C15 C16 C22 . . -7.1(10)
O1 C15 C16 C22 . . 174.4(5)
N3 C15 C16 C17 . . 171.5(6)
O1 C15 C16 C17 . . -6.9(8)
C15 C16 C17 C18 . . -177.9(6)
C16 C17 C18 C19 . . 177.8(6)
O2 C23 C24 C28 . . -143.0(7)
O3 C23 C24 C28 . . 35.5(8)
O2 C23 C24 C25 . . 36.0(10)
O3 C23 C24 C25 . . -145.6(6)
N1 Cu1 I1 Cu2 . 2_665 109.17(16)
I2 Cu1 I1 Cu2 2_665 2_665 -7.79(3)
I2 Cu1 I1 Cu2 . 2_665 -137.81(3)
Cu1 Cu1 I1 Cu2 2_665 2_665 -77.79(7)
N1 Cu1 I2 Cu1 . 2_665 -122.13(16)
I1 Cu1 I2 Cu1 . 2_665 130.83(4)
Cu2 Cu1 I2 Cu1 2_665 2_665 71.49(5)
N1 Cu1 I2 Cu2 . . -78.22(16)
I2 Cu1 I2 Cu2 2_665 . 43.91(4)
I1 Cu1 I2 Cu2 . . 174.74(2)
Cu2 Cu1 I2 Cu2 2_665 . 115.40(5)
Cu1 Cu1 I2 Cu2 2_665 . 43.91(4)
N5 Cu2 I2 Cu1 . 2_665 -120.74(17)
N4 Cu2 I2 Cu1 . 2_665 124.07(16)
I1 Cu2 I2 Cu1 2_665 2_665 7.72(3)
N5 Cu2 I2 Cu1 . . -165.57(17)
N4 Cu2 I2 Cu1 . . 79.24(16)
I1 Cu2 I2 Cu1 2_665 . -37.11(4)
Cu1 Cu2 I2 Cu1 2_665 . -44.83(3)
C2 C1 N1 Cu1 . . 168.6(6)
C4 C5 N1 Cu1 . . -166.4(5)
I2 Cu1 N1 C1 2_665 . 36.0(6)
I1 Cu1 N1 C1 . . -87.1(5)
I2 Cu1 N1 C1 . . 162.3(5)
Cu2 Cu1 N1 C1 2_665 . -27.3(6)
Cu1 Cu1 N1 C1 2_665 . 99.3(5)
I2 Cu1 N1 C5 2_665 . -156.1(5)
I1 Cu1 N1 C5 . . 80.9(5)
I2 Cu1 N1 C5 . . -29.7(5)
Cu2 Cu1 N1 C5 2_665 . 140.6(5)
Cu1 Cu1 N1 C5 2_665 . -92.7(5)
C16 C15 N3 N2 . . -178.2(6)
C25 C26 N4 Cu2 . . 177.9(6)
N5 Cu2 N4 C26 . . 85.9(6)
I1 Cu2 N4 C26 2_665 . -36.6(6)
I2 Cu2 N4 C26 . . -160.8(5)
Cu1 Cu2 N4 C26 2_665 . -97.9(5)
N5 Cu2 N4 C27 . . -95.2(6)
I1 Cu2 N4 C27 2_665 . 142.3(5)
I2 Cu2 N4 C27 . . 18.1(6)
Cu1 Cu2 N4 C27 2_665 . 81.0(6)
C16 C15 O1 C14 . . 177.9(5)
O2 C23 O3 C22 . . 4.7(9)
C24 C23 O3 C22 . . -173.7(5)
C21 C22 O3 C23 . . -86.2(7)
C16 C22 O3 C23 . . 95.1(6)
O5 C6 O4 C7 . . -8.5(9)
C3 C6 O4 C7 . . 168.9(4)
C8 C7 O4 C6 . . 86.8(7)
C13 C7 O4 C6 . . -96.1(6)
